data_9014949
loop_
_publ_author_name
'Lacorre, P.'
'Pannetier, J.'
'Fleischer, T.'
'Hoppe, R.'
'Ferey, G.'

_publ_section_title
;
 Ordered magnetic frustration: XVI.Magnetic structure of CsCoF4 at 1.5 K
 _cod_database_code 1000490
;
_journal_name_full 'Journal of Solid State Chemistry'
_journal_page_first 37
_journal_page_last 45
_journal_paper_doi 10.1016/0022-4596(91)90271-I
_journal_volume 93
_journal_year 1991
_chemical_formula_sum 'Co5 Cs5 F20'
_space_group_IT_number 120
_symmetry_space_group_name_Hall 'I -4 -2c'
_symmetry_space_group_name_H-M 'I -4 c 2'
_cell_angle_alpha 90
_cell_angle_beta 90
_cell_angle_gamma 90
_cell_length_a 12.4476
_cell_length_b 12.4476
_cell_length_c 12.9277
_cell_formula_units_Z 4
_cell_volume 2003.053
_database_code_amcsd 0013718
_exptl_crystal_density_diffrn 4.441
_cod_duplicate_entry 1000490
_cod_original_formula_sum 'Cs5 Co5 F20'
_cod_database_code 9014949
_amcsd_formula_title CsCoF4

loop_
_space_group_symop_operation_xyz
x,y,z
1/2+x,1/2+y,1/2+z
y,x,1/2-z
1/2+y,1/2+x,-z
y,-x,-z
1/2+y,1/2-x,1/2-z
x,-y,1/2+z
1/2+x,1/2-y,+z
-x,-y,z
1/2-x,1/2-y,1/2+z
-y,-x,1/2-z
1/2-y,1/2-x,-z
-y,x,-z
1/2-y,1/2+x,1/2-z
-x,y,1/2+z
1/2-x,1/2+y,+z

loop_
_atom_site_label
_atom_site_fract_x
_atom_site_fract_y
_atom_site_fract_z
Cs1 0.00000 0.00000 0.25000
Cs2 0.34990 0.82820 0.68160
Co1 0.50000 0.00000 0.00000
Co2 0.79180 0.07250 0.98330
F1 0.34210 0.99990 0.99470
F2 0.13970 0.06610 0.98430
F3 0.07550 0.20720 0.14090
F4 0.91930 0.79090 0.86160
F5 0.21960 0.71960 0.50000
F6 0.00000 0.50000 0.14190

loop_
_cod_related_entry_id
_cod_related_entry_database
_cod_related_entry_code
1 AMCSD 0013718
